data_2231660
loop_
_publ_author_name
'Rouchal, Michal'
'Kozubkov\'a, Zuzana'
'Ne\<cas, Marek'
'V\'icha, Robert'

_publ_section_title
;
 2-(1-Adamantyl)-1-(3-aminophenyl)ethanol
;
_journal_coeditor_code PK2344
_journal_issue 9
_journal_name_full 'Acta Crystallographica Section E'
_journal_page_first o2515
_journal_paper_doi 10.1107/S1600536811034763
_journal_volume 67
_journal_year 2011
_chemical_formula_iupac 'C18 H25 N O'
_chemical_formula_moiety 'C18 H25 N O'
_chemical_formula_sum 'C18 H25 N O'
_chemical_formula_weight 271.39
_chemical_melting_point 417
_chemical_name_systematic
;
2-(1-Adamantyl)-1-(3-aminophenyl)ethanol
;
_space_group_IT_number 56
_symmetry_cell_setting orthorhombic
_symmetry_space_group_name_Hall '-P 2ab 2ac'
_symmetry_space_group_name_H-M 'P c c n'
_atom_sites_solution_hydrogens geom
_atom_sites_solution_primary direct
_atom_sites_solution_secondary difmap
_cell_angle_alpha 90.00
_cell_angle_beta 90.00
_cell_angle_gamma 90.00
_cell_formula_units_Z 8
_cell_length_a 16.4467(7)
_cell_length_b 22.1873(9)
_cell_length_c 8.1033(4)
_cell_measurement_reflns_used 6715
_cell_measurement_temperature 120(2)
_cell_measurement_theta_max 27.28
_cell_measurement_theta_min 2.94
_cell_volume 2957.0(2)
_computing_cell_refinement 'CrysAlis RED (Oxford Diffraction, 2009)'
_computing_data_collection 'CrysAlis CCD (Oxford Diffraction, 2009)'
_computing_data_reduction 'CrysAlis RED (Oxford Diffraction, 2009)'
_computing_molecular_graphics 'ORTEP-3 (Farrugia, 1997) and Mercury (Macrae <i>et al.</i>, 2008)'
_computing_publication_material 'SHELXL97 (Sheldrick, 2008)'
_computing_structure_refinement 'SHELXL97 (Sheldrick, 2008)'
_computing_structure_solution 'SHELXS97 (Sheldrick, 2008)'
_diffrn_ambient_temperature 120(2)
_diffrn_detector_area_resol_mean 0.06
_diffrn_measured_fraction_theta_full 0.999
_diffrn_measured_fraction_theta_max 0.999
_diffrn_measurement_device_type 'Kuma KM-4 CCD'
_diffrn_measurement_method \w
_diffrn_radiation_monochromator graphite
_diffrn_radiation_source 'fine-focus sealed tube'
_diffrn_radiation_type MoK\a
_diffrn_radiation_wavelength 0.71073
_diffrn_reflns_av_R_equivalents 0.0530
_diffrn_reflns_av_sigmaI/netI 0.0445
_diffrn_reflns_limit_h_max 19
_diffrn_reflns_limit_h_min -18
_diffrn_reflns_limit_k_max 26
_diffrn_reflns_limit_k_min -26
_diffrn_reflns_limit_l_max 9
_diffrn_reflns_limit_l_min -8
_diffrn_reflns_number 30937
_diffrn_reflns_theta_full 25.00
_diffrn_reflns_theta_max 25.00
_diffrn_reflns_theta_min 2.95
_diffrn_standards_number 0
_exptl_absorpt_coefficient_mu 0.074
_exptl_absorpt_correction_T_max 1.000
_exptl_absorpt_correction_T_min 0.984
_exptl_absorpt_correction_type multi-scan
_exptl_absorpt_process_details '(CrysAlis RED; Oxford Diffraction, 2009)'
_exptl_crystal_colour colourless
_exptl_crystal_density_diffrn 1.219
_exptl_crystal_density_method 'not measured'
_exptl_crystal_description block
_exptl_crystal_F_000 1184
_exptl_crystal_size_max 0.30
_exptl_crystal_size_mid 0.20
_exptl_crystal_size_min 0.10
_refine_diff_density_max 0.144
_refine_diff_density_min -0.153
_refine_ls_extinction_method none
_refine_ls_goodness_of_fit_ref 0.850
_refine_ls_hydrogen_treatment mixed
_refine_ls_matrix_type full
_refine_ls_number_parameters 190
_refine_ls_number_reflns 2602
_refine_ls_number_restraints 0
_refine_ls_restrained_S_all 0.850
_refine_ls_R_factor_all 0.0564
_refine_ls_R_factor_gt 0.0318
_refine_ls_shift/su_max 0.001
_refine_ls_shift/su_mean 0.000
_refine_ls_structure_factor_coef Fsqd
_refine_ls_weighting_details 'calc w=1/[\s^2^(Fo^2^)+(0.0369P)^2^] where P=(Fo^2^+2Fc^2^)/3'
_refine_ls_weighting_scheme calc
_refine_ls_wR_factor_gt 0.0650
_refine_ls_wR_factor_ref 0.0679
_reflns_number_gt 1716
_reflns_number_total 2602
_reflns_threshold_expression I>2\s(I)
_cod_data_source_file pk2344.cif
_cod_data_source_block I
_cod_database_code 2231660
_cod_database_fobs_code 2231660

loop_
_symmetry_equiv_pos_as_xyz
'x, y, z'
'-x+1/2, -y+1/2, z'
'-x, y+1/2, -z+1/2'
'x+1/2, -y, -z+1/2'
'-x, -y, -z'
'x-1/2, y-1/2, -z'
'x, -y-1/2, z-1/2'
'-x-1/2, y, z-1/2'

loop_
_atom_site_type_symbol
_atom_site_label
_atom_site_fract_x
_atom_site_fract_y
_atom_site_fract_z
_atom_site_U_iso_or_equiv
_atom_site_adp_type
_atom_site_calc_flag
_atom_site_refinement_flags
_atom_site_occupancy
_atom_site_symmetry_multiplicity
O O1 0.36193(5) 0.68130(4) 0.21617(11) 0.0266(2) Uani d . 1 1
H H1A 0.3139 0.6810 0.2513 0.040 Uiso calc R 1 1
N N1 0.30745(7) 0.68654(6) 0.83127(16) 0.0257(3) Uani d . 1 1
C C1 0.54376(8) 0.63700(5) 0.11634(15) 0.0185(3) Uani d . 1 1
C C2 0.53840(8) 0.57371(6) 0.04034(16) 0.0240(3) Uani d . 1 1
H H2A 0.5560 0.5434 0.1227 0.029 Uiso calc R 1 1
H H2B 0.4813 0.5649 0.0102 0.029 Uiso calc R 1 1
C C3 0.59193(8) 0.56895(6) -0.11291(17) 0.0271(4) Uani d . 1 1
H H3 0.5875 0.5274 -0.1599 0.033 Uiso calc R 1 1
C C4 0.68033(8) 0.58181(6) -0.06886(18) 0.0290(4) Uani d . 1 1
H H4A 0.6998 0.5519 0.0127 0.035 Uiso calc R 1 1
H H4B 0.7147 0.5785 -0.1688 0.035 Uiso calc R 1 1
C C5 0.68711(8) 0.64514(6) 0.00313(17) 0.0258(3) Uani d . 1 1
H H5 0.7450 0.6536 0.0332 0.031 Uiso calc R 1 1
C C6 0.65776(8) 0.69158(6) -0.12231(18) 0.0281(4) Uani d . 1 1
H H6A 0.6923 0.6900 -0.2222 0.034 Uiso calc R 1 1
H H6B 0.6619 0.7326 -0.0746 0.034 Uiso calc R 1 1
C C7 0.56932(8) 0.67818(6) -0.16850(17) 0.0254(3) Uani d . 1 1
H H7 0.5503 0.7082 -0.2519 0.030 Uiso calc R 1 1
C C8 0.51604(8) 0.68229(6) -0.01404(15) 0.0228(3) Uani d . 1 1
H H8A 0.5191 0.7236 0.0319 0.027 Uiso calc R 1 1
H H8B 0.4587 0.6741 -0.0440 0.027 Uiso calc R 1 1
C C9 0.56360(8) 0.61470(6) -0.24141(16) 0.0282(4) Uani d . 1 1
H H9A 0.5067 0.6060 -0.2737 0.034 Uiso calc R 1 1
H H9B 0.5981 0.6118 -0.3412 0.034 Uiso calc R 1 1
C C10 0.63360(8) 0.64953(6) 0.15736(17) 0.0242(3) Uani d . 1 1
H H10A 0.6387 0.6904 0.2056 0.029 Uiso calc R 1 1
H H10B 0.6527 0.6201 0.2405 0.029 Uiso calc R 1 1
C C11 0.49559(8) 0.64112(6) 0.27851(16) 0.0226(3) Uani d . 1 1
H H11A 0.5205 0.6125 0.3574 0.027 Uiso calc R 1 1
H H11B 0.5039 0.6821 0.3238 0.027 Uiso calc R 1 1
C C12 0.40426(8) 0.62906(6) 0.27706(16) 0.0221(3) Uani d . 1 1
H H12 0.3932 0.5945 0.2009 0.027 Uiso calc R 1 1
C C13 0.37566(8) 0.61198(6) 0.44839(16) 0.0197(3) Uani d . 1 1
C C14 0.35838(7) 0.65598(6) 0.56444(16) 0.0199(3) Uani d . 1 1
H H14 0.3645 0.6972 0.5356 0.024 Uiso calc R 1 1
C C15 0.33224(7) 0.64093(6) 0.72247(17) 0.0209(3) Uani d . 1 1
C C16 0.32485(8) 0.58040(6) 0.76474(17) 0.0250(3) Uani d . 1 1
H H16 0.3071 0.5694 0.8721 0.030 Uiso calc R 1 1
C C17 0.34335(8) 0.53647(6) 0.65039(18) 0.0277(4) Uani d . 1 1
H H17 0.3390 0.4952 0.6804 0.033 Uiso calc R 1 1
C C18 0.36811(8) 0.55162(6) 0.49282(17) 0.0259(3) Uani d . 1 1
H H18 0.3800 0.5209 0.4149 0.031 Uiso calc R 1 1
H H1B 0.3144(9) 0.6768(6) 0.942(2) 0.045(5) Uiso d . 1 1
H H1C 0.3315(8) 0.7235(7) 0.8081(17) 0.033(4) Uiso d . 1 1

loop_
_atom_site_aniso_label
_atom_site_aniso_U_11
_atom_site_aniso_U_22
_atom_site_aniso_U_33
_atom_site_aniso_U_12
_atom_site_aniso_U_13
_atom_site_aniso_U_23
O1 0.0216(5) 0.0341(5) 0.0241(6) 0.0052(4) 0.0027(5) 0.0062(5)
N1 0.0280(7) 0.0324(8) 0.0166(8) 0.0026(6) 0.0010(6) 0.0003(6)
C1 0.0189(8) 0.0208(7) 0.0158(8) 0.0003(6) 0.0010(6) -0.0002(6)
C2 0.0250(8) 0.0223(7) 0.0247(8) -0.0017(6) 0.0019(6) 0.0005(6)
C3 0.0303(8) 0.0224(7) 0.0286(9) -0.0005(6) 0.0046(7) -0.0073(7)
C4 0.0272(9) 0.0322(8) 0.0276(9) 0.0082(6) 0.0086(7) 0.0036(7)
C5 0.0160(7) 0.0359(8) 0.0257(9) -0.0040(6) -0.0009(6) 0.0016(7)
C6 0.0296(9) 0.0280(8) 0.0268(9) -0.0056(6) 0.0071(7) 0.0018(7)
C7 0.0270(8) 0.0281(8) 0.0210(8) 0.0034(6) 0.0015(6) 0.0073(7)
C8 0.0212(7) 0.0241(7) 0.0230(8) 0.0027(6) -0.0003(6) 0.0011(6)
C9 0.0255(8) 0.0403(9) 0.0188(8) -0.0011(7) 0.0026(7) -0.0045(7)
C10 0.0239(8) 0.0267(8) 0.0221(8) 0.0004(6) -0.0040(7) 0.0005(6)
C11 0.0252(8) 0.0241(7) 0.0185(8) -0.0008(6) -0.0023(6) 0.0001(6)
C12 0.0229(8) 0.0232(7) 0.0202(8) 0.0023(6) 0.0005(7) -0.0006(6)
C13 0.0157(7) 0.0256(7) 0.0177(8) -0.0003(6) -0.0007(6) 0.0008(6)
C14 0.0174(7) 0.0217(7) 0.0206(8) -0.0004(6) -0.0006(6) 0.0044(6)
C15 0.0153(7) 0.0291(8) 0.0182(8) 0.0010(6) -0.0018(6) 0.0001(6)
C16 0.0214(8) 0.0331(8) 0.0205(9) -0.0026(6) 0.0009(6) 0.0081(7)
C17 0.0279(9) 0.0239(8) 0.0315(10) -0.0037(6) -0.0023(7) 0.0070(7)
C18 0.0277(8) 0.0244(7) 0.0255(9) 0.0005(6) -0.0004(7) -0.0022(7)

loop_
_atom_type_symbol
_atom_type_description
_atom_type_scat_dispersion_real
_atom_type_scat_dispersion_imag
_atom_type_scat_source
C C 0.0033 0.0016 'International Tables Vol C Tables 4.2.6.8 and 6.1.1.4'
H H 0.0000 0.0000 'International Tables Vol C Tables 4.2.6.8 and 6.1.1.4'
N N 0.0061 0.0033 'International Tables Vol C Tables 4.2.6.8 and 6.1.1.4'
O O 0.0106 0.0060 'International Tables Vol C Tables 4.2.6.8 and 6.1.1.4'

loop_
_geom_angle_atom_site_label_1
_geom_angle_atom_site_label_2
_geom_angle_atom_site_label_3
_geom_angle
C12 O1 H1A 109.5
C15 N1 H1C 112.7(9)
C15 N1 H1B 113.8(9)
H1C N1 H1B 110.3(13)
C8 C1 C2 107.88(10)
C8 C1 C11 113.47(10)
C2 C1 C11 111.57(10)
C8 C1 C10 108.48(10)
C2 C1 C10 107.86(10)
C11 C1 C10 107.42(10)
C3 C2 C1 110.89(10)
C3 C2 H2A 109.5
C1 C2 H2A 109.5
C3 C2 H2B 109.5
C1 C2 H2B 109.5
H2A C2 H2B 108.1
C2 C3 C4 110.29(11)
C2 C3 C9 109.45(11)
C4 C3 C9 109.04(11)
C2 C3 H3 109.3
C4 C3 H3 109.3
C9 C3 H3 109.3
C5 C4 C3 109.38(11)
C5 C4 H4A 109.8
C3 C4 H4A 109.8
C5 C4 H4B 109.8
C3 C4 H4B 109.8
H4A C4 H4B 108.2
C6 C5 C4 110.13(11)
C6 C5 C10 108.59(11)
C4 C5 C10 109.19(11)
C6 C5 H5 109.6
C4 C5 H5 109.6
C10 C5 H5 109.6
C5 C6 C7 109.41(11)
C5 C6 H6A 109.8
C7 C6 H6A 109.8
C5 C6 H6B 109.8
C7 C6 H6B 109.8
H6A C6 H6B 108.2
C6 C7 C9 109.36(11)
C6 C7 C8 109.41(11)
C9 C7 C8 109.60(10)
C6 C7 H7 109.5
C9 C7 H7 109.5
C8 C7 H7 109.5
C1 C8 C7 110.82(10)
C1 C8 H8A 109.5
C7 C8 H8A 109.5
C1 C8 H8B 109.5
C7 C8 H8B 109.5
H8A C8 H8B 108.1
C3 C9 C7 109.26(11)
C3 C9 H9A 109.8
C7 C9 H9A 109.8
C3 C9 H9B 109.8
C7 C9 H9B 109.8
H9A C9 H9B 108.3
C5 C10 C1 111.33(11)
C5 C10 H10A 109.4
C1 C10 H10A 109.4
C5 C10 H10B 109.4
C1 C10 H10B 109.4
H10A C10 H10B 108.0
C12 C11 C1 119.36(11)
C12 C11 H11A 107.5
C1 C11 H11A 107.5
C12 C11 H11B 107.5
C1 C11 H11B 107.5
H11A C11 H11B 107.0
O1 C12 C13 111.45(10)
O1 C12 C11 109.72(10)
C13 C12 C11 110.04(11)
O1 C12 H12 108.5
C13 C12 H12 108.5
C11 C12 H12 108.5
C14 C13 C18 118.96(12)
C14 C13 C12 120.66(11)
C18 C13 C12 120.37(12)
C13 C14 C15 121.27(12)
C13 C14 H14 119.4
C15 C14 H14 119.4
C14 C15 C16 119.03(12)
C14 C15 N1 119.67(12)
C16 C15 N1 121.08(13)
C17 C16 C15 119.84(13)
C17 C16 H16 120.1
C15 C16 H16 120.1
C16 C17 C18 120.94(13)
C16 C17 H17 119.5
C18 C17 H17 119.5
C17 C18 C13 119.95(13)
C17 C18 H18 120.0
C13 C18 H18 120.0

loop_
_geom_bond_atom_site_label_1
_geom_bond_atom_site_label_2
_geom_bond_distance
O1 C12 1.4393(14)
O1 H1A 0.8400
N1 C15 1.4027(17)
N1 H1C 0.930(14)
N1 H1B 0.934(16)
C1 C8 1.5277(16)
C1 C2 1.5360(16)
C1 C11 1.5373(17)
C1 C10 1.5397(18)
C2 C3 1.5258(17)
C2 H2A 0.9900
C2 H2B 0.9900
C3 C4 1.5240(18)
C3 C9 1.5271(18)
C3 H3 1.0000
C4 C5 1.5254(18)
C4 H4A 0.9900
C4 H4B 0.9900
C5 C6 1.5258(18)
C5 C10 1.5317(18)
C5 H5 1.0000
C6 C7 1.5311(18)
C6 H6A 0.9900
C6 H6B 0.9900
C7 C9 1.5302(18)
C7 C8 1.5305(17)
C7 H7 1.0000
C8 H8A 0.9900
C8 H8B 0.9900
C9 H9A 0.9900
C9 H9B 0.9900
C10 H10A 0.9900
C10 H10B 0.9900
C11 C12 1.5257(18)
C11 H11A 0.9900
C11 H11B 0.9900
C12 C13 1.5141(17)
C12 H12 1.0000
C13 C14 1.3850(17)
C13 C18 1.3923(17)
C14 C15 1.3915(18)
C14 H14 0.9500
C15 C16 1.3912(17)
C16 C17 1.3789(19)
C16 H16 0.9500
C17 C18 1.3817(18)
C17 H17 0.9500
C18 H18 0.9500

loop_
_geom_hbond_atom_site_label_D
_geom_hbond_atom_site_label_H
_geom_hbond_atom_site_label_A
_geom_hbond_site_symmetry_A
_geom_hbond_distance_DH
_geom_hbond_distance_HA
_geom_hbond_distance_DA
_geom_hbond_angle_DHA
O1 H1A N1 8_655 0.84 2.10 2.9400(14) 175.8
N1 H1C O1 7_576 0.930(15) 2.295(15) 3.2048(16) 166.0(13)
N1 H1B O1 1_556 0.930(16) 2.357(16) 3.2472(16) 160.1(14)
